data_2217475
loop_
_publ_author_name
'Liu, Bo-Nian'
'Tang, Shi-Gui'
'Li, Hao-Yuan'
'Xu, Ye-Ming'
'Guo, Cheng'

_publ_section_title
;
 Methyl 4-chloro-3-nitrobenzoate
;
_journal_coeditor_code DN2295
_journal_issue 2
_journal_name_full 'Acta Crystallographica Section E'
_journal_page_first o456
_journal_page_last o456
_journal_paper_doi 10.1107/S1600536807067219
_journal_volume 64
_journal_year 2008
_chemical_formula_iupac 'C8 H6 Cl N O4'
_chemical_formula_moiety 'C8 H6 Cl N O4'
_chemical_formula_sum 'C8 H6 Cl N O4'
_chemical_formula_weight 215.59
_chemical_name_systematic
;
Methyl 4-chloro-3-nitrobenzoate
;
_space_group_IT_number 2
_symmetry_cell_setting triclinic
_symmetry_space_group_name_Hall '-P 1'
_symmetry_space_group_name_H-M 'P -1'
_atom_sites_solution_hydrogens geom
_atom_sites_solution_primary direct
_atom_sites_solution_secondary difmap
_audit_creation_method SHELXL97
_cell_angle_alpha 98.39(3)
_cell_angle_beta 94.89(3)
_cell_angle_gamma 118.95(3)
_cell_formula_units_Z 2
_cell_length_a 7.3380(10)
_cell_length_b 7.4800(10)
_cell_length_c 9.715(2)
_cell_measurement_reflns_used 25
_cell_measurement_temperature 293(2)
_cell_measurement_theta_max 13
_cell_measurement_theta_min 9
_cell_volume 454.1(2)
_computing_cell_refinement 'CAD-4 Software (Enraf--Nonius, 1989)'
_computing_data_collection 'CAD-4 Software (Enraf--Nonius, 1989)'
_computing_data_reduction 'XCAD4 (Harms & Wocadlo,1995)'
_computing_molecular_graphics
;
ORTEPIII (Burnett & Johnson, 1996), ORTEP-3 for Windows (Farrugia,
1997) and
PLATON (Spek, 2003)
;
_computing_publication_material 'SHELXL97 (Sheldrick, 1997)'
_computing_structure_refinement 'SHELXL97 (Sheldrick, 1997)'
_computing_structure_solution 'SHELXS97 (Sheldrick, 1997)'
_diffrn_ambient_temperature 293(2)
_diffrn_measured_fraction_theta_full 0.999
_diffrn_measured_fraction_theta_max 0.999
_diffrn_measurement_device_type 'Enraf--Nonius CAD-4'
_diffrn_measurement_method \w/2\q
_diffrn_radiation_monochromator graphite
_diffrn_radiation_source 'fine-focus sealed tube'
_diffrn_radiation_type MoK\a
_diffrn_radiation_wavelength 0.71073
_diffrn_reflns_av_R_equivalents 0.0187
_diffrn_reflns_av_sigmaI/netI 0.0271
_diffrn_reflns_limit_h_max 9
_diffrn_reflns_limit_h_min 0
_diffrn_reflns_limit_k_max 8
_diffrn_reflns_limit_k_min -9
_diffrn_reflns_limit_l_max 11
_diffrn_reflns_limit_l_min -11
_diffrn_reflns_number 1918
_diffrn_reflns_theta_full 25.98
_diffrn_reflns_theta_max 25.98
_diffrn_reflns_theta_min 2.15
_diffrn_standards_decay_% 0
_diffrn_standards_interval_count 200
_diffrn_standards_interval_time 120
_diffrn_standards_number 3
_exptl_absorpt_coefficient_mu 0.407
_exptl_absorpt_correction_T_max 0.9605
_exptl_absorpt_correction_T_min 0.8542
_exptl_absorpt_correction_type psi-scan
_exptl_absorpt_process_details '(North <i>et al.</i>,  1968)'
_exptl_crystal_colour colourless
_exptl_crystal_density_diffrn 1.577
_exptl_crystal_density_method 'not measured'
_exptl_crystal_description box
_exptl_crystal_F_000 220
_exptl_crystal_size_max 0.40
_exptl_crystal_size_mid 0.10
_exptl_crystal_size_min 0.10
_refine_diff_density_max 0.205
_refine_diff_density_min -0.240
_refine_ls_extinction_method none
_refine_ls_goodness_of_fit_ref 1.124
_refine_ls_hydrogen_treatment constr
_refine_ls_matrix_type full
_refine_ls_number_parameters 128
_refine_ls_number_reflns 1773
_refine_ls_number_restraints 0
_refine_ls_restrained_S_all 1.124
_refine_ls_R_factor_all 0.0625
_refine_ls_R_factor_gt 0.0455
_refine_ls_shift/su_max 0.001
_refine_ls_shift/su_mean 0.000
_refine_ls_structure_factor_coef Fsqd
_refine_ls_weighting_details 'calc w = 1/[\s^2^(Fo^2^)+(0.0588P)^2^+0.2181P] where P=(Fo^2^+2Fc^2^)/3'
_refine_ls_weighting_scheme calc
_refine_ls_wR_factor_gt 0.1119
_refine_ls_wR_factor_ref 0.1416
_reflns_number_gt 1389
_reflns_number_total 1773
_reflns_threshold_expression I>2\s(I)
_cod_data_source_file dn2295.cif
_cod_data_source_block I
_cod_original_sg_symbol_H-M P-1
_cod_database_code 2217475
_cod_database_fobs_code 2217475

loop_
_symmetry_equiv_pos_as_xyz
'x, y, z'
'-x, -y, -z'

loop_
_atom_site_type_symbol
_atom_site_label
_atom_site_fract_x
_atom_site_fract_y
_atom_site_fract_z
_atom_site_U_iso_or_equiv
_atom_site_adp_type
_atom_site_calc_flag
_atom_site_refinement_flags
_atom_site_occupancy
C C1 -0.2034(5) 0.0805(6) 0.0613(3) 0.0722(9) Uani d . 1
H H1A -0.3435 -0.0080 0.0779 0.108 Uiso calc R 1
H H1B -0.1832 0.0171 -0.0248 0.108 Uiso calc R 1
H H1C -0.1857 0.2143 0.0536 0.108 Uiso calc R 1
C C2 -0.0585(4) 0.1907(4) 0.3056(3) 0.0454(6) Uani d . 1
C C3 0.1131(4) 0.2225(4) 0.4166(3) 0.0417(6) Uani d . 1
C C4 0.2701(4) 0.1747(4) 0.3866(3) 0.0502(7) Uani d . 1
H H4 0.2672 0.1180 0.2941 0.060 Uiso calc R 1
C C5 0.4285(4) 0.2108(4) 0.4925(3) 0.0536(7) Uani d . 1
H H5 0.5306 0.1769 0.4709 0.064 Uiso calc R 1
C C6 0.4376(4) 0.2965(4) 0.6299(3) 0.0497(6) Uani d . 1
C C7 0.2808(4) 0.3452(4) 0.6588(3) 0.0459(6) Uani d . 1
C C8 0.1197(4) 0.3055(4) 0.5547(3) 0.0425(6) Uani d . 1
H H8 0.0146 0.3344 0.5771 0.051 Uiso calc R 1
Cl Cl 0.63808(12) 0.33572(14) 0.75859(9) 0.0731(3) Uani d . 1
N N1 0.2849(4) 0.4450(4) 0.8022(2) 0.0569(6) Uani d . 1
O O1 -0.0490(3) 0.1079(3) 0.1782(2) 0.0591(5) Uani d . 1
O O2 -0.1910(3) 0.2373(3) 0.3279(2) 0.0626(6) Uani d . 1
O O3 0.4525(4) 0.5930(4) 0.8665(2) 0.0838(7) Uani d . 1
O O4 0.1169(4) 0.3786(4) 0.8445(2) 0.0801(7) Uani d . 1

loop_
_atom_site_aniso_label
_atom_site_aniso_U_11
_atom_site_aniso_U_22
_atom_site_aniso_U_33
_atom_site_aniso_U_12
_atom_site_aniso_U_13
_atom_site_aniso_U_23
C1 0.075(2) 0.089(2) 0.0466(17) 0.0412(19) 0.0021(15) 0.0024(15)
C2 0.0449(14) 0.0383(13) 0.0488(15) 0.0175(11) 0.0148(11) 0.0063(11)
C3 0.0406(13) 0.0343(12) 0.0489(14) 0.0170(10) 0.0144(11) 0.0086(10)
C4 0.0533(15) 0.0490(15) 0.0560(16) 0.0298(13) 0.0225(13) 0.0108(12)
C5 0.0475(15) 0.0572(16) 0.0691(18) 0.0328(13) 0.0226(13) 0.0198(14)
C6 0.0412(13) 0.0462(14) 0.0633(17) 0.0207(12) 0.0122(12) 0.0191(12)
C7 0.0466(14) 0.0388(13) 0.0491(15) 0.0187(11) 0.0126(11) 0.0085(11)
C8 0.0399(13) 0.0363(12) 0.0532(15) 0.0199(10) 0.0147(11) 0.0084(10)
Cl 0.0564(5) 0.0836(6) 0.0821(6) 0.0363(4) 0.0021(4) 0.0278(4)
N1 0.0682(16) 0.0606(15) 0.0451(13) 0.0349(13) 0.0112(12) 0.0106(11)
O1 0.0626(12) 0.0725(13) 0.0444(10) 0.0400(11) 0.0080(9) -0.0024(9)
O2 0.0584(12) 0.0832(15) 0.0574(12) 0.0468(11) 0.0118(9) 0.0049(10)
O3 0.0794(16) 0.0785(16) 0.0661(15) 0.0294(13) -0.0085(12) -0.0115(12)
O4 0.0839(17) 0.0938(18) 0.0647(14) 0.0446(14) 0.0324(13) 0.0128(12)

loop_
_atom_type_symbol
_atom_type_description
_atom_type_scat_dispersion_real
_atom_type_scat_dispersion_imag
_atom_type_scat_source
C C 0.0033 0.0016 'International Tables Vol C Tables 4.2.6.8 and 6.1.1.4'
H H 0.0000 0.0000 'International Tables Vol C Tables 4.2.6.8 and 6.1.1.4'
N N 0.0061 0.0033 'International Tables Vol C Tables 4.2.6.8 and 6.1.1.4'
O O 0.0106 0.0060 'International Tables Vol C Tables 4.2.6.8 and 6.1.1.4'
Cl Cl 0.1484 0.1585 'International Tables Vol C Tables 4.2.6.8 and 6.1.1.4'

loop_
_geom_angle_atom_site_label_1
_geom_angle_atom_site_label_2
_geom_angle_atom_site_label_3
_geom_angle
O1 C1 H1A 109.5
O1 C1 H1B 109.5
H1A C1 H1B 109.5
O1 C1 H1C 109.5
H1A C1 H1C 109.5
H1B C1 H1C 109.5
O2 C2 O1 123.3(3)
O2 C2 C3 124.1(2)
O1 C2 C3 112.7(2)
C8 C3 C4 118.7(2)
C8 C3 C2 118.5(2)
C4 C3 C2 122.8(2)
C5 C4 C3 120.7(2)
C5 C4 H4 119.6
C3 C4 H4 119.6
C6 C5 C4 120.8(2)
C6 C5 H5 119.6
C4 C5 H5 119.6
C5 C6 C7 118.1(3)
C5 C6 Cl 118.7(2)
C7 C6 Cl 123.1(2)
C8 C7 C6 121.6(2)
C8 C7 N1 117.2(2)
C6 C7 N1 121.2(2)
C7 C8 C3 120.1(2)
C7 C8 H8 120.0
C3 C8 H8 120.0
O3 N1 O4 125.0(3)
O3 N1 C7 117.8(2)
O4 N1 C7 117.1(2)
C2 O1 C1 116.9(2)

loop_
_geom_bond_atom_site_label_1
_geom_bond_atom_site_label_2
_geom_bond_distance
C1 O1 1.450(4)
C1 H1A 0.9600
C1 H1B 0.9600
C1 H1C 0.9600
C2 O2 1.207(3)
C2 O1 1.324(3)
C2 C3 1.486(4)
C3 C8 1.380(4)
C3 C4 1.402(3)
C4 C5 1.376(4)
C4 H4 0.9300
C5 C6 1.375(4)
C5 H5 0.9300
C6 C7 1.402(4)
C6 Cl 1.725(3)
C7 C8 1.370(4)
C7 N1 1.471(3)
C8 H8 0.9300
N1 O3 1.215(3)
N1 O4 1.220(3)

loop_
_geom_hbond_atom_site_label_D
_geom_hbond_atom_site_label_H
_geom_hbond_atom_site_label_A
_geom_hbond_site_symmetry_A
_geom_hbond_distance_DH
_geom_hbond_distance_HA
_geom_hbond_distance_DA
_geom_hbond_angle_DHA
C5 H5 O2 1_655 0.93 2.47 3.272(3) 145.1

loop_
_cod_related_entry_id
_cod_related_entry_database
_cod_related_entry_code
1 ChemSpider 642951
